data_4342008
loop_
_publ_author_name
'Altahan, Mohammed A.'
'Beckett, Michael A.'
'Coles, Simon J.'
'Horton, Peter N.'

_publ_section_title
;
 A New Decaoxidooctaborate(2-) Anion, [B8O10(OH)6](2-): Synthesis and
 Characterization of [Co(en)3][B5O6(OH)4][B8O10(OH)6)]&#x00B7;5H2O (en =
 1,2-Diaminoethane).
;
_journal_issue 2
_journal_name_full 'Inorganic chemistry'
_journal_page_first 412
_journal_page_last 414
_journal_paper_doi 10.1021/ic5027834
_journal_volume 54
_journal_year 2015
_chemical_formula_moiety '3(C2 H8 N2), Co, B8 H6 O16, B5 H4 O10, 5(H2 O)'
_chemical_formula_sum 'C6 H44 B13 Co N6 O31'
_chemical_formula_weight 895.93
_chemical_name_systematic
;
 ?
;
_space_group_crystal_system triclinic
_space_group_IT_number 2
_space_group_name_Hall '-P 1'
_space_group_name_H-M_alt 'P -1'
_symmetry_space_group_name_Hall '-P 1'
_symmetry_space_group_name_H-M 'P -1'
_atom_sites_solution_hydrogens mixed
_audit_creation_method SHELXL-2013
_cell_angle_alpha 88.272(4)
_cell_angle_beta 76.220(4)
_cell_angle_gamma 88.984(4)
_cell_formula_units_Z 2
_cell_length_a 11.2993(8)
_cell_length_b 11.5139(8)
_cell_length_c 13.7574(10)
_cell_measurement_reflns_used 24453
_cell_measurement_temperature 100(2)
_cell_measurement_theta_max 27.5
_cell_measurement_theta_min 2.3
_cell_volume 1737.4(2)
_computing_cell_refinement
;
Rigaku CrystalClear-SM Expert 3.1 b27
;
_computing_data_collection
;
Rigaku CrystalClear-SM Expert 3.1 b27
;
_computing_data_reduction
;
Rigaku CrystalClear-SM Expert 3.1 b27
;
_computing_molecular_graphics 'ORTEP3 for Windows (Farrugia, 1997)'
_computing_publication_material 'WINGX (Farrugia, 1998)'
_computing_structure_refinement 'SHELXL-2013 (Sheldrick, 2013)'
_computing_structure_solution 'SUPERFLIP (Palatinus & Chapuis, 2007'
_diffrn_ambient_temperature 100(2)
_diffrn_detector 'CCD plate'
_diffrn_detector_area_resol_mean 28.5714
_diffrn_detector_type 'Rigaku HG Saturn724+ (2x2 bin mode)'
_diffrn_measured_fraction_theta_full 0.997
_diffrn_measured_fraction_theta_max 0.993
_diffrn_measurement_device 'four-circle \k goniometer'
_diffrn_measurement_device_type 'Rigaku AFC12 (Right)'
_diffrn_measurement_method 'profile data from \w-scans'
_diffrn_measurement_specimen_support 'MiTeGen MicroMesh'
_diffrn_radiation_collimation 'Confocal mirrors, HF Varimax '
_diffrn_radiation_type MoK\a
_diffrn_radiation_wavelength 0.71075
_diffrn_reflns_av_R_equivalents 0.0491
_diffrn_reflns_av_unetI/netI 0.0440
_diffrn_reflns_Laue_measured_fraction_full 0.997
_diffrn_reflns_Laue_measured_fraction_max 0.993
_diffrn_reflns_limit_h_max 12
_diffrn_reflns_limit_h_min -14
_diffrn_reflns_limit_k_max 14
_diffrn_reflns_limit_k_min -14
_diffrn_reflns_limit_l_max 17
_diffrn_reflns_limit_l_min -17
_diffrn_reflns_number 27217
_diffrn_reflns_point_group_measured_fraction_full 0.997
_diffrn_reflns_point_group_measured_fraction_max 0.993
_diffrn_reflns_theta_full 25.242
_diffrn_reflns_theta_max 27.483
_diffrn_reflns_theta_min 3.050
_diffrn_source 'Rotating Anode'
_diffrn_source_current 55.0
_diffrn_source_power 2.475
_diffrn_source_voltage 45.0
_exptl_absorpt_coefficient_mu 0.612
_exptl_absorpt_correction_T_max 1.000
_exptl_absorpt_correction_T_min 0.785
_exptl_absorpt_correction_type multi-scan
_exptl_absorpt_process_details
;
Rigaku CrystalClear-SM Expert 3.1 b27
;
_exptl_crystal_colour Orange
_exptl_crystal_density_diffrn 1.713
_exptl_crystal_description 'Cut Blade'
_exptl_crystal_F_000 924
_exptl_crystal_size_max 0.050
_exptl_crystal_size_mid 0.050
_exptl_crystal_size_min 0.010
_refine_diff_density_max 1.281
_refine_diff_density_min -0.781
_refine_diff_density_rms 0.076
_refine_ls_extinction_method none
_refine_ls_goodness_of_fit_ref 1.043
_refine_ls_hydrogen_treatment constr
_refine_ls_matrix_type full
_refine_ls_number_parameters 588
_refine_ls_number_reflns 7900
_refine_ls_number_restraints 164
_refine_ls_restrained_S_all 1.037
_refine_ls_R_factor_all 0.0645
_refine_ls_R_factor_gt 0.0463
_refine_ls_shift/su_max 0.001
_refine_ls_shift/su_mean 0.000
_refine_ls_structure_factor_coef Fsqd
_refine_ls_weighting_details 'w=1/[\s^2^(Fo^2^)+(0.0629P)^2^+1.5958P] where P=(Fo^2^+2Fc^2^)/3'
_refine_ls_weighting_scheme calc
_refine_ls_wR_factor_gt 0.1182
_refine_ls_wR_factor_ref 0.1280
_reflns_Friedel_coverage 0.000
_reflns_number_gt 6226
_reflns_number_total 7900
_reflns_threshold_expression 'I > 2\s(I)'
_cod_data_source_file ic5027834_si_001.cif
_cod_data_source_block shelx
_cod_depositor_comments
;
The following automatic conversions were performed:

'_exptl_absorpt_correction_type' value 'Multi-scan' changed to
'multi-scan' according to
/home/saulius/struct/COD-crude-data--automatic-downloads/rss-feeds/ACS/lib/dictionaries/cif_core.dic
dictionary named 'cif_core.dic' version 2.4.2 from 2011-04-26.

Automatic conversion script
Id: cif_fix_values 2935 2014-11-11 08:27:57Z andrius 

 Adding full bibliography for 4342008.cif.
;
_cod_database_code 4342008
_shelx_space_group_comment
;
The symmetry employed for this shelxl refinement is uniquely defined
by the following loop, which should always be used as a source of
symmetry information in preference to the above space-group names.
They are only intended as comments.
;
_shelx_estimated_absorpt_t_min 0.970
_shelx_estimated_absorpt_t_max 0.994
_shelxl_version_number 2013-4

loop_
_space_group_symop_operation_xyz
'x, y, z'
'-x, -y, -z'

loop_
_atom_site_label
_atom_site_type_symbol
_atom_site_fract_x
_atom_site_fract_y
_atom_site_fract_z
_atom_site_U_iso_or_equiv
_atom_site_adp_type
_atom_site_occupancy
_atom_site_site_symmetry_order
_atom_site_calc_flag
_atom_site_refinement_flags_posn
_atom_site_refinement_flags_adp
_atom_site_refinement_flags_occupancy
_atom_site_disorder_assembly
_atom_site_disorder_group
Co1 Co 0.87161(3) 0.26362(3) 0.23921(3) 0.01876(10) Uani 1 1 d . . . . .
C1 C 0.8443(3) 0.0673(3) 0.1259(3) 0.0227(7) Uani 0.871(3) 1 d D . P A 1
H1A H 0.8419 0.0387 0.0592 0.027 Uiso 0.871(3) 1 calc R U P A 1
H1B H 0.7886 0.0197 0.1777 0.027 Uiso 0.871(3) 1 calc R U P A 1
C2 C 0.9726(4) 0.0588(3) 0.1405(3) 0.0250(8) Uani 0.871(3) 1 d D . P A 1
H2A H 0.9965 -0.0236 0.1476 0.030 Uiso 0.871(3) 1 calc R U P A 1
H2B H 1.0307 0.0946 0.0824 0.030 Uiso 0.871(3) 1 calc R U P A 1
N1 N 0.8063(2) 0.1923(2) 0.13400(19) 0.0212(5) Uani 0.871(3) 1 d D . P A 1
H1C H 0.7162 0.1986 0.1511 0.025 Uiso 0.871(3) 1 calc R U P A 1
H1D H 0.8377 0.2336 0.0691 0.025 Uiso 0.871(3) 1 calc R U P A 1
N2 N 0.9730(2) 0.1220(2) 0.2335(2) 0.0229(6) Uani 0.871(3) 1 d D . P A 1
H2C H 1.0575 0.1430 0.2338 0.028 Uiso 0.871(3) 1 calc R U P A 1
H2D H 0.9406 0.0713 0.2929 0.028 Uiso 0.871(3) 1 calc R U P A 1
C6 C 0.8019(19) 0.069(2) 0.1525(18) 0.028(7) Uiso 0.129(3) 1 d D . P A 2
H6A H 0.7617 -0.0070 0.1666 0.034 Uiso 0.129(3) 1 calc R U P A 2
H6B H 0.7832 0.1041 0.0911 0.034 Uiso 0.129(3) 1 calc R U P A 2
C7 C 0.9352(19) 0.0557(18) 0.1394(8) 0.027(9) Uiso 0.129(3) 1 d D . P A 2
H7A H 0.9710 0.0156 0.0763 0.033 Uiso 0.129(3) 1 calc R U P A 2
H7B H 0.9530 0.0086 0.1957 0.033 Uiso 0.129(3) 1 calc R U P A 2
N6 N 0.7575(16) 0.1480(17) 0.2393(14) 0.034(5) Uiso 0.129(3) 1 d D . P A 2
H6C H 0.7437 0.1019 0.3028 0.041 Uiso 0.129(3) 1 calc R U P A 2
H6D H 0.6789 0.1845 0.2345 0.041 Uiso 0.129(3) 1 calc R U P A 2
N7 N 0.9880(15) 0.1730(15) 0.1364(14) 0.029(4) Uiso 0.129(3) 1 d D . P A 2
H7C H 0.9973 0.2101 0.0693 0.034 Uiso 0.129(3) 1 calc R U P A 2
H7D H 1.0690 0.1681 0.1523 0.034 Uiso 0.129(3) 1 calc R U P A 2
C11 C 0.7681(3) 0.1993(3) 0.4427(2) 0.0280(7) Uani 0.871(3) 1 d D . P A 1
H11A H 0.8222 0.1325 0.4493 0.034 Uiso 0.871(3) 1 calc R U P A 1
H11B H 0.6938 0.1942 0.4979 0.034 Uiso 0.871(3) 1 calc R U P A 1
C12 C 0.8325(3) 0.3120(3) 0.4461(2) 0.0286(7) Uani 0.871(3) 1 d D . P A 1
H12A H 0.7749 0.3784 0.4499 0.034 Uiso 0.871(3) 1 calc R U P A 1
H12B H 0.8677 0.3123 0.5055 0.034 Uiso 0.871(3) 1 calc R U P A 1
N11 N 0.7352(2) 0.1985(2) 0.34370(19) 0.0238(6) Uani 0.871(3) 1 d D . P A 1
H11C H 0.6604 0.2456 0.3464 0.029 Uiso 0.871(3) 1 calc R U P A 1
H11D H 0.7192 0.1180 0.3275 0.029 Uiso 0.871(3) 1 calc R U P A 1
N12 N 0.9315(2) 0.3208(2) 0.35170(19) 0.0238(6) Uani 0.871(3) 1 d D . P A 1
H12C H 1.0033 0.2742 0.3595 0.029 Uiso 0.871(3) 1 calc R U P A 1
H12D H 0.9569 0.4028 0.3381 0.029 Uiso 0.871(3) 1 calc R U P A 1
C16 C 0.767(2) 0.288(2) 0.4443(14) 0.038(6) Uiso 0.129(3) 1 d D . P A 2
H16A H 0.7402 0.3402 0.5013 0.045 Uiso 0.129(3) 1 calc R U P A 2
H16B H 0.7091 0.2229 0.4525 0.045 Uiso 0.129(3) 1 calc R U P A 2
C17 C 0.8922(18) 0.242(2) 0.4415(13) 0.032(5) Uiso 0.129(3) 1 d D . P A 2
H17A H 0.9455 0.3060 0.4511 0.039 Uiso 0.129(3) 1 calc R U P A 2
H17B H 0.8892 0.1832 0.4960 0.039 Uiso 0.129(3) 1 calc R U P A 2
N16 N 0.7723(15) 0.3528(14) 0.3473(11) 0.022(4) Uiso 0.129(3) 1 d D . P A 2
H16C H 0.8082 0.4304 0.3486 0.026 Uiso 0.129(3) 1 calc R U P A 2
H16D H 0.6890 0.3637 0.3369 0.026 Uiso 0.129(3) 1 calc R U P A 2
N17 N 0.9409(14) 0.1895(14) 0.3442(11) 0.020(4) Uiso 0.129(3) 1 d D . P A 2
H17C H 0.9220 0.1056 0.3493 0.024 Uiso 0.129(3) 1 calc R U P A 2
H17D H 1.0306 0.1974 0.3256 0.024 Uiso 0.129(3) 1 calc R U P A 2
C21 C 0.8444(6) 0.4786(3) 0.1411(5) 0.019(2) Uani 0.871(3) 1 d D . P A 1
H21A H 0.8203 0.5616 0.1484 0.023 Uiso 0.871(3) 1 calc R U P A 1
H21B H 0.8244 0.4505 0.0796 0.023 Uiso 0.871(3) 1 calc R U P A 1
C22 C 0.9788(6) 0.4643(5) 0.1343(5) 0.0231(16) Uani 0.871(3) 1 d D . P A 1
H22A H 1.0266 0.4983 0.0703 0.028 Uiso 0.871(3) 1 calc R U P A 1
H22B H 1.0013 0.5039 0.1901 0.028 Uiso 0.871(3) 1 calc R U P A 1
N21 N 0.7782(2) 0.4088(2) 0.23072(19) 0.0210(5) Uani 0.871(3) 1 d D . P A 1
H21C H 0.6952 0.3906 0.2241 0.025 Uiso 0.871(3) 1 calc R U P A 1
H21D H 0.7708 0.4537 0.2922 0.025 Uiso 0.871(3) 1 calc R U P A 1
N22 N 1.0038(2) 0.3390(2) 0.14017(19) 0.0209(5) Uani 0.871(3) 1 d D . P A 1
H22C H 1.0820 0.3257 0.1596 0.025 Uiso 0.871(3) 1 calc R U P A 1
H22D H 1.0108 0.3049 0.0738 0.025 Uiso 0.871(3) 1 calc R U P A 1
C26 C 0.856(4) 0.477(2) 0.139(6) 0.05(3) Uiso 0.129(3) 1 d D . P A 2
H26A H 0.8065 0.5168 0.1982 0.058 Uiso 0.129(3) 1 calc R U P A 2
H26B H 0.8462 0.5195 0.0781 0.058 Uiso 0.129(3) 1 calc R U P A 2
C27 C 0.987(3) 0.476(3) 0.143(3) 0.014(11) Uiso 0.129(3) 1 d D . P A 2
H27A H 1.0397 0.4579 0.0766 0.017 Uiso 0.129(3) 1 calc R U P A 2
H27B H 1.0102 0.5529 0.1625 0.017 Uiso 0.129(3) 1 calc R U P A 2
N26 N 0.8143(16) 0.3549(15) 0.1387(14) 0.027(4) Uiso 0.129(3) 1 d D . P A 2
H26C H 0.8469 0.3219 0.0718 0.032 Uiso 0.129(3) 1 calc R U P A 2
H26D H 0.7242 0.3533 0.1534 0.032 Uiso 0.129(3) 1 calc R U P A 2
N27 N 1.0034(15) 0.3854(14) 0.2183(12) 0.020(4) Uiso 0.129(3) 1 d D . P A 2
H27C H 1.0010 0.4225 0.2828 0.025 Uiso 0.129(3) 1 calc R U P A 2
H27D H 1.0842 0.3475 0.1956 0.025 Uiso 0.129(3) 1 calc R U P A 2
B1 B 0.2648(3) 0.3134(3) 0.5911(2) 0.0239(6) Uani 1 1 d . . . . .
B2 B 0.4598(3) 0.3479(3) 0.6377(2) 0.0265(7) Uani 1 1 d . . . . .
B3 B 0.4562(3) 0.3600(3) 0.4654(2) 0.0225(6) Uani 1 1 d . . . . .
B4 B 0.0477(3) 0.3698(3) 0.6258(2) 0.0267(7) Uani 1 1 d . . . . .
B5 B 0.1010(3) 0.1687(3) 0.6040(2) 0.0266(7) Uani 1 1 d . . . . .
O1 O 0.34010(17) 0.31899(18) 0.66423(14) 0.0257(4) Uani 1 1 d . . . . .
O2 O 0.52014(17) 0.36746(19) 0.53952(14) 0.0283(4) Uani 1 1 d . . . . .
O3 O 0.33477(16) 0.33908(17) 0.48856(13) 0.0231(4) Uani 1 1 d . . . . .
O4 O 0.16535(17) 0.39759(17) 0.61874(14) 0.0250(4) Uani 1 1 d . . . . .
O5 O 0.01414(18) 0.25744(18) 0.61494(16) 0.0308(5) Uani 1 1 d . . . . .
O6 O 0.22039(17) 0.19185(17) 0.59471(15) 0.0268(4) Uani 1 1 d . . . . .
O7 O 0.52601(18) 0.3557(2) 0.70806(15) 0.0402(6) Uani 1 1 d D . . . .
H7 H 0.4825 0.3364 0.7645 0.060 Uiso 1 1 calc R U . . .
O8 O 0.52336(17) 0.37028(18) 0.36918(14) 0.0267(4) Uani 1 1 d . . . . .
H8 H 0.4786 0.3589 0.3297 0.040 Uiso 1 1 calc R U . . .
O9 O -0.03923(19) 0.45452(19) 0.64584(19) 0.0375(5) Uani 1 1 d . . . . .
H9 H -0.1085 0.4242 0.6604 0.056 Uiso 1 1 calc R U . . .
O10 O 0.0619(2) 0.05707(18) 0.60515(18) 0.0335(5) Uani 1 1 d . . . . .
H10 H -0.0145 0.0568 0.6161 0.050 Uiso 1 1 calc R U . . .
B11 B 0.4856(3) 0.2959(3) -0.0495(2) 0.0215(6) Uani 1 1 d . . . . .
B12 B 0.3148(2) 0.1984(2) 0.0908(2) 0.0172(5) Uani 1 1 d . . . . .
B13 B 0.4836(3) 0.2970(3) 0.1474(2) 0.0179(5) Uani 1 1 d . . . . .
B14 B 0.2910(3) 0.2307(2) -0.0811(2) 0.0189(6) Uani 1 1 d . . . . .
B15 B 0.2725(3) 0.2808(3) 0.2574(2) 0.0194(6) Uani 1 1 d . . . . .
B16 B 0.4846(3) 0.0856(3) 0.1383(2) 0.0194(6) Uani 1 1 d . . . . .
B17 B 0.6871(3) 0.1969(3) -0.0819(2) 0.0248(6) Uani 1 1 d . . . . .
B18 B 0.6752(3) 0.4043(3) -0.0733(2) 0.0238(6) Uani 1 1 d . . . . .
O11 O 0.41393(15) 0.29209(15) 0.06200(13) 0.0168(3) Uani 1 1 d . . . . .
O12 O 0.39665(16) 0.29286(16) -0.10950(13) 0.0203(4) Uani 1 1 d . . . . .
O13 O 0.24978(16) 0.18722(15) 0.01323(13) 0.0189(4) Uani 1 1 d . . . . .
O14 O 0.22804(15) 0.23274(15) 0.18326(13) 0.0187(4) Uani 1 1 d . . . . .
O15 O 0.38916(16) 0.32039(16) 0.23918(13) 0.0194(4) Uani 1 1 d . . . . .
O16 O 0.37638(15) 0.08871(15) 0.10843(13) 0.0186(4) Uani 1 1 d . . . . .
O17 O 0.54154(16) 0.18449(15) 0.15480(13) 0.0189(4) Uani 1 1 d . . . . .
O18 O 0.56431(16) 0.19193(16) -0.06940(14) 0.0219(4) Uani 1 1 d . . . . .
O19 O 0.74330(17) 0.30149(17) -0.07508(16) 0.0278(4) Uani 1 1 d . . . . .
O20 O 0.55379(16) 0.40173(16) -0.07209(14) 0.0217(4) Uani 1 1 d . . . . .
O21 O 0.57452(16) 0.38431(15) 0.12829(13) 0.0192(4) Uani 1 1 d . . . . .
H21 H 0.5416 0.4497 0.1241 0.029 Uiso 1 1 calc R U . . .
O22 O 0.22255(16) 0.21561(16) -0.15089(13) 0.0207(4) Uani 1 1 d . . . . .
H22 H 0.2569 0.2486 -0.2053 0.031 Uiso 1 1 calc R U . . .
O23 O 0.19470(17) 0.28998(18) 0.34977(14) 0.0260(4) Uani 1 1 d . . . . .
H23 H 0.2332 0.3130 0.3906 0.039 Uiso 1 1 calc R U . . .
O24 O 0.53810(17) -0.01928(16) 0.15375(15) 0.0232(4) Uani 1 1 d . . . . .
H24 H 0.5025 -0.0728 0.1323 0.035 Uiso 1 1 calc R U . . .
O25 O 0.75910(18) 0.10066(17) -0.10083(18) 0.0315(5) Uani 1 1 d . . . . .
H25 H 0.7155 0.0412 -0.0911 0.047 Uiso 1 1 calc R U . . .
O26 O 0.73606(18) 0.50418(17) -0.07668(15) 0.0272(4) Uani 1 1 d . . . . .
H26 H 0.6869 0.5605 -0.0713 0.041 Uiso 1 1 calc R U . . .
O41 O 0.8139(2) 0.0588(3) 0.6715(2) 0.0560(7) Uani 1 1 d G . . . .
H41A H 0.7961 0.0476 0.7347 0.084 Uiso 1 1 d G U . . .
H41B H 0.7726 0.0133 0.6453 0.084 Uiso 1 1 d G U . . .
O42 O 0.98304(18) 0.26096(19) 0.94224(15) 0.0295(4) Uani 1 1 d G . . . .
H42A H 1.0503 0.2397 0.9043 0.044 Uiso 1 1 d G U . . .
H42B H 0.9299 0.2701 0.9080 0.044 Uiso 1 1 d G U . . .
O43 O 0.3925(2) 0.02757(19) 0.65961(17) 0.0338(5) Uani 1 1 d G . . . .
H43A H 0.3511 0.0845 0.6442 0.051 Uiso 1 1 d G U . . .
H43B H 0.4140 0.0419 0.7131 0.051 Uiso 1 1 d G U . . .
O44 O 0.3544(2) 0.0555(3) 0.4040(2) 0.0543(7) Uani 1 1 d G . . . .
H44A H 0.3375 0.0981 0.4549 0.081 Uiso 1 1 d G U . . .
H44B H 0.4270 0.0297 0.3956 0.081 Uiso 1 1 d G U . . .
O51 O 0.7614(3) 0.3244(3) 0.7006(3) 0.0689(9) Uani 1 1 d G . . . .
H51A H 0.6902 0.3448 0.6963 0.103 Uiso 1 1 d DG U . . .
H51B H 0.7759 0.2553 0.6805 0.103 Uiso 1 1 d G U . . .

loop_
_atom_site_aniso_label
_atom_site_aniso_U_11
_atom_site_aniso_U_22
_atom_site_aniso_U_33
_atom_site_aniso_U_23
_atom_site_aniso_U_13
_atom_site_aniso_U_12
Co1 0.01282(17) 0.02090(18) 0.02237(18) -0.00153(13) -0.00358(13) -0.00193(13)
C1 0.0168(17) 0.0201(16) 0.0289(18) -0.0053(13) 0.0001(16) -0.0048(13)
C2 0.019(2) 0.0221(18) 0.033(2) -0.0044(13) -0.0029(13) -0.0001(14)
N1 0.0157(12) 0.0215(13) 0.0260(13) -0.0012(10) -0.0037(10) -0.0031(10)
N2 0.0154(12) 0.0253(13) 0.0277(14) 0.0005(10) -0.0041(10) -0.0046(10)
C11 0.0270(17) 0.0318(18) 0.0226(16) 0.0029(13) -0.0015(13) -0.0017(14)
C12 0.0251(18) 0.041(2) 0.0192(15) -0.0014(13) -0.0038(12) -0.0036(15)
N11 0.0175(13) 0.0271(14) 0.0248(13) 0.0008(11) -0.0014(10) -0.0011(10)
N12 0.0165(13) 0.0305(14) 0.0249(13) -0.0031(11) -0.0053(10) -0.0022(11)
C21 0.015(2) 0.021(3) 0.022(3) 0.0010(11) -0.0030(14) -0.0031(11)
C22 0.021(2) 0.024(2) 0.024(2) -0.0017(19) -0.0053(15) -0.0073(15)
N21 0.0149(12) 0.0251(13) 0.0213(12) -0.0009(10) -0.0007(9) -0.0037(10)
N22 0.0146(12) 0.0239(13) 0.0234(13) 0.0006(10) -0.0030(10) -0.0030(10)
B1 0.0170(14) 0.0321(16) 0.0224(15) -0.0021(12) -0.0040(11) -0.0046(12)
B2 0.0168(14) 0.0417(18) 0.0207(14) 0.0012(13) -0.0034(11) -0.0042(13)
B3 0.0192(14) 0.0272(15) 0.0215(14) -0.0012(12) -0.0054(11) -0.0034(12)
B4 0.0198(15) 0.0345(17) 0.0264(15) -0.0047(13) -0.0057(12) -0.0025(13)
B5 0.0231(15) 0.0310(17) 0.0255(15) 0.0010(13) -0.0051(12) -0.0042(13)
O1 0.0164(9) 0.0411(11) 0.0192(9) 0.0021(8) -0.0033(7) -0.0081(8)
O2 0.0179(9) 0.0477(12) 0.0191(9) 0.0013(8) -0.0031(7) -0.0101(9)
O3 0.0158(9) 0.0350(11) 0.0187(9) -0.0001(8) -0.0039(7) -0.0055(8)
O4 0.0168(9) 0.0305(10) 0.0277(10) -0.0050(8) -0.0044(8) -0.0045(8)
O5 0.0177(10) 0.0317(11) 0.0432(12) -0.0030(9) -0.0070(9) -0.0042(8)
O6 0.0187(9) 0.0295(10) 0.0321(11) 0.0006(8) -0.0057(8) -0.0033(8)
O7 0.0183(10) 0.0818(18) 0.0205(10) 0.0065(11) -0.0043(8) -0.0155(11)
O8 0.0193(9) 0.0419(12) 0.0189(9) -0.0013(8) -0.0041(7) -0.0079(8)
O9 0.0202(10) 0.0383(12) 0.0558(14) -0.0185(11) -0.0107(10) 0.0013(9)
O10 0.0259(11) 0.0272(11) 0.0483(13) 0.0042(9) -0.0110(10) -0.0060(9)
B11 0.0171(14) 0.0246(15) 0.0224(14) -0.0033(11) -0.0035(11) -0.0033(11)
B12 0.0132(13) 0.0181(13) 0.0203(13) -0.0006(10) -0.0033(10) -0.0042(10)
B13 0.0156(13) 0.0199(14) 0.0187(13) -0.0021(10) -0.0046(10) -0.0018(11)
B14 0.0148(13) 0.0197(14) 0.0214(14) -0.0031(11) -0.0027(10) -0.0014(11)
B15 0.0145(13) 0.0217(14) 0.0218(14) -0.0010(11) -0.0036(11) -0.0010(11)
B16 0.0154(13) 0.0230(14) 0.0190(13) -0.0005(11) -0.0023(10) -0.0014(11)
B17 0.0193(15) 0.0268(16) 0.0278(16) -0.0015(12) -0.0046(12) -0.0030(12)
B18 0.0190(14) 0.0290(16) 0.0234(15) -0.0007(12) -0.0046(12) -0.0027(12)
O11 0.0117(8) 0.0202(9) 0.0187(8) -0.0003(7) -0.0040(6) -0.0044(7)
O12 0.0148(9) 0.0273(10) 0.0188(9) 0.0007(7) -0.0039(7) -0.0060(7)
O13 0.0140(8) 0.0231(9) 0.0197(9) 0.0003(7) -0.0039(7) -0.0061(7)
O14 0.0123(8) 0.0233(9) 0.0198(9) -0.0023(7) -0.0019(7) -0.0034(7)
O15 0.0143(8) 0.0255(9) 0.0185(9) -0.0027(7) -0.0034(7) -0.0040(7)
O16 0.0138(8) 0.0189(9) 0.0238(9) -0.0001(7) -0.0055(7) -0.0033(7)
O17 0.0154(8) 0.0197(9) 0.0224(9) 0.0002(7) -0.0058(7) -0.0027(7)
O18 0.0176(9) 0.0231(9) 0.0245(9) -0.0019(7) -0.0037(7) -0.0034(7)
O19 0.0188(10) 0.0257(10) 0.0393(12) -0.0014(8) -0.0074(8) -0.0037(8)
O20 0.0177(9) 0.0231(9) 0.0237(9) 0.0001(7) -0.0038(7) -0.0043(7)
O21 0.0158(9) 0.0193(9) 0.0228(9) -0.0002(7) -0.0052(7) -0.0039(7)
O22 0.0159(9) 0.0263(10) 0.0195(9) -0.0001(7) -0.0030(7) -0.0058(7)
O23 0.0160(9) 0.0415(12) 0.0203(9) -0.0048(8) -0.0031(7) -0.0046(8)
O24 0.0206(9) 0.0195(9) 0.0320(10) -0.0034(8) -0.0107(8) -0.0027(7)
O25 0.0176(10) 0.0230(10) 0.0531(13) -0.0025(9) -0.0066(9) -0.0038(8)
O26 0.0206(10) 0.0257(10) 0.0352(11) -0.0017(8) -0.0063(8) -0.0019(8)
O41 0.0364(14) 0.089(2) 0.0425(14) 0.0027(14) -0.0068(12) -0.0273(14)
O42 0.0171(9) 0.0424(12) 0.0283(10) -0.0041(9) -0.0036(8) -0.0013(9)
O43 0.0327(12) 0.0336(11) 0.0370(12) -0.0033(9) -0.0117(10) 0.0005(9)
O44 0.0324(13) 0.0682(19) 0.0630(18) -0.0248(14) -0.0104(12) 0.0006(13)
O51 0.0376(16) 0.101(3) 0.068(2) -0.0103(19) -0.0095(14) -0.0044(16)

loop_
_atom_type_symbol
_atom_type_description
_atom_type_scat_dispersion_real
_atom_type_scat_dispersion_imag
_atom_type_scat_source
C C 0.0033 0.0016 'International Tables Vol C Tables 4.2.6.8 and 6.1.1.4'
H H 0.0000 0.0000 'International Tables Vol C Tables 4.2.6.8 and 6.1.1.4'
B B 0.0013 0.0007 'International Tables Vol C Tables 4.2.6.8 and 6.1.1.4'
Co Co 0.3494 0.9721 'International Tables Vol C Tables 4.2.6.8 and 6.1.1.4'
N N 0.0061 0.0033 'International Tables Vol C Tables 4.2.6.8 and 6.1.1.4'
O O 0.0106 0.0060 'International Tables Vol C Tables 4.2.6.8 and 6.1.1.4'

loop_
_geom_angle_atom_site_label_1
_geom_angle_atom_site_label_2
_geom_angle_atom_site_label_3
_geom_angle
N6 Co1 N26 91.5(8)
N6 Co1 N16 96.8(7)
N26 Co1 N16 92.1(7)
N22 Co1 N12 92.28(11)
N6 Co1 N17 95.8(8)
N26 Co1 N17 172.5(7)
N16 Co1 N17 85.2(6)
N22 Co1 N2 89.36(11)
N12 Co1 N2 91.40(11)
N22 Co1 N21 85.69(10)
N12 Co1 N21 91.74(11)
N2 Co1 N21 174.24(11)
N22 Co1 N1 92.30(11)
N12 Co1 N1 174.45(11)
N2 Co1 N1 85.52(10)
N21 Co1 N1 91.72(10)
N22 Co1 N11 175.88(11)
N12 Co1 N11 85.32(11)
N2 Co1 N11 94.04(11)
N21 Co1 N11 91.02(11)
N1 Co1 N11 90.28(11)
N6 Co1 N7 87.3(6)
N26 Co1 N7 92.6(8)
N16 Co1 N7 173.7(7)
N17 Co1 N7 89.7(7)
N6 Co1 N27 172.0(7)
N26 Co1 N27 84.1(6)
N16 Co1 N27 90.0(7)
N17 Co1 N27 88.9(7)
N7 Co1 N27 86.3(7)
N1 C1 C2 107.5(2)
N1 C1 H1A 110.2
C2 C1 H1A 110.2
N1 C1 H1B 110.2
C2 C1 H1B 110.2
H1A C1 H1B 108.5
N2 C2 C1 106.9(3)
N2 C2 H2A 110.3
C1 C2 H2A 110.3
N2 C2 H2B 110.3
C1 C2 H2B 110.3
H2A C2 H2B 108.6
C1 N1 Co1 109.27(19)
C1 N1 H1C 109.8
Co1 N1 H1C 109.8
C1 N1 H1D 109.8
Co1 N1 H1D 109.8
H1C N1 H1D 108.3
C2 N2 Co1 109.6(2)
C2 N2 H2C 109.8
Co1 N2 H2C 109.8
C2 N2 H2D 109.8
Co1 N2 H2D 109.8
H2C N2 H2D 108.2
C7 C6 N6 107.0(13)
C7 C6 H6A 110.3
N6 C6 H6A 110.3
C7 C6 H6B 110.3
N6 C6 H6B 110.3
H6A C6 H6B 108.6
C6 C7 N7 108.1(15)
C6 C7 H7A 110.1
N7 C7 H7A 110.1
C6 C7 H7B 110.1
N7 C7 H7B 110.1
H7A C7 H7B 108.4
C6 N6 Co1 110.4(12)
C6 N6 H6C 109.6
Co1 N6 H6C 109.6
C6 N6 H6D 109.6
Co1 N6 H6D 109.6
H6C N6 H6D 108.1
C7 N7 Co1 106.1(10)
C7 N7 H7C 110.5
Co1 N7 H7C 110.5
C7 N7 H7D 110.5
Co1 N7 H7D 110.5
H7C N7 H7D 108.7
N11 C11 C12 106.8(3)
N11 C11 H11A 110.4
C12 C11 H11A 110.4
N11 C11 H11B 110.4
C12 C11 H11B 110.4
H11A C11 H11B 108.6
N12 C12 C11 106.6(3)
N12 C12 H12A 110.4
C11 C12 H12A 110.4
N12 C12 H12B 110.4
C11 C12 H12B 110.4
H12A C12 H12B 108.6
C11 N11 Co1 109.14(19)
C11 N11 H11C 109.9
Co1 N11 H11C 109.9
C11 N11 H11D 109.9
Co1 N11 H11D 109.9
H11C N11 H11D 108.3
C12 N12 Co1 109.61(19)
C12 N12 H12C 109.7
Co1 N12 H12C 109.7
C12 N12 H12D 109.7
Co1 N12 H12D 109.7
H12C N12 H12D 108.2
C17 C16 N16 107.6(14)
C17 C16 H16A 110.2
N16 C16 H16A 110.2
C17 C16 H16B 110.2
N16 C16 H16B 110.2
H16A C16 H16B 108.5
N17 C17 C16 108.5(13)
N17 C17 H17A 110.0
C16 C17 H17A 110.0
N17 C17 H17B 110.0
C16 C17 H17B 110.0
H17A C17 H17B 108.4
C16 N16 Co1 108.4(11)
C16 N16 H16C 110.0
Co1 N16 H16C 110.0
C16 N16 H16D 110.0
Co1 N16 H16D 110.0
H16C N16 H16D 108.4
C17 N17 Co1 111.5(10)
C17 N17 H17C 109.3
Co1 N17 H17C 109.3
C17 N17 H17D 109.3
Co1 N17 H17D 109.3
H17C N17 H17D 108.0
N21 C21 C22 107.5(4)
N21 C21 H21A 110.2
C22 C21 H21A 110.2
N21 C21 H21B 110.2
C22 C21 H21B 110.2
H21A C21 H21B 108.5
N22 C22 C21 107.0(4)
N22 C22 H22A 110.3
C21 C22 H22A 110.3
N22 C22 H22B 110.3
C21 C22 H22B 110.3
H22A C22 H22B 108.6
C21 N21 Co1 108.3(3)
C21 N21 H21C 110.0
Co1 N21 H21C 110.0
C21 N21 H21D 110.0
Co1 N21 H21D 110.0
H21C N21 H21D 108.4
C22 N22 Co1 109.8(3)
C22 N22 H22C 109.7
Co1 N22 H22C 109.7
C22 N22 H22D 109.7
Co1 N22 H22D 109.7
H22C N22 H22D 108.2
N26 C26 C27 109.2(19)
N26 C26 H26A 109.8
C27 C26 H26A 109.8
N26 C26 H26B 109.8
C27 C26 H26B 109.8
H26A C26 H26B 108.3
N27 C27 C26 107.7(19)
N27 C27 H27A 110.2
C26 C27 H27A 110.2
N27 C27 H27B 110.2
C26 C27 H27B 110.2
H27A C27 H27B 108.5
C26 N26 Co1 108.9(19)
C26 N26 H26C 109.9
Co1 N26 H26C 109.9
C26 N26 H26D 109.9
Co1 N26 H26D 109.9
H26C N26 H26D 108.3
C27 N27 Co1 111.5(13)
C27 N27 H27C 109.3
Co1 N27 H27C 109.3
C27 N27 H27D 109.3
Co1 N27 H27D 109.3
H27C N27 H27D 108.0
O4 B1 O1 108.0(2)
O4 B1 O3 109.6(2)
O1 B1 O3 112.2(2)
O4 B1 O6 112.4(2)
O1 B1 O6 107.1(2)
O3 B1 O6 107.7(2)
O1 B2 O7 120.8(3)
O1 B2 O2 122.0(3)
O7 B2 O2 117.1(3)
O3 B3 O8 122.6(2)
O3 B3 O2 121.2(2)
O8 B3 O2 116.1(2)
O4 B4 O9 119.0(3)
O4 B4 O5 121.5(3)
O9 B4 O5 119.5(3)
O6 B5 O10 120.9(3)
O6 B5 O5 121.2(3)
O10 B5 O5 117.9(3)
B2 O1 B1 122.5(2)
B2 O2 B3 119.0(2)
B3 O3 B1 122.9(2)
B4 O4 B1 122.4(2)
B4 O5 B5 119.6(2)
B5 O6 B1 121.5(2)
B2 O7 H7 109.5
B3 O8 H8 109.5
B4 O9 H9 109.5
B5 O10 H10 109.5
O20 B11 O12 109.3(2)
O20 B11 O18 112.2(2)
O12 B11 O18 108.7(2)
O20 B11 O11 110.3(2)
O12 B11 O11 107.0(2)
O18 B11 O11 109.1(2)
O13 B12 O14 108.8(2)
O13 B12 O16 111.3(2)
O14 B12 O16 110.0(2)
O13 B12 O11 111.1(2)
O14 B12 O11 108.46(19)
O16 B12 O11 107.12(19)
O21 B13 O17 109.0(2)
O21 B13 O15 111.2(2)
O17 B13 O15 111.0(2)
O21 B13 O11 112.3(2)
O17 B13 O11 107.92(19)
O15 B13 O11 105.34(19)
O13 B14 O12 122.3(2)
O13 B14 O22 119.2(2)
O12 B14 O22 118.5(2)
O15 B15 O23 121.1(2)
O15 B15 O14 121.3(2)
O23 B15 O14 117.6(2)
O17 B16 O24 117.7(2)
O17 B16 O16 122.3(2)
O24 B16 O16 120.0(2)
O25 B17 O18 121.7(3)
O25 B17 O19 117.6(2)
O18 B17 O19 120.7(3)
O26 B18 O20 122.5(3)
O26 B18 O19 116.6(2)
O20 B18 O19 120.8(3)
B12 O11 B11 115.79(19)
B12 O11 B13 108.60(18)
B11 O11 B13 120.15(19)
B14 O12 B11 122.8(2)
B14 O13 B12 123.2(2)
B15 O14 B12 118.6(2)
B15 O15 B13 124.1(2)
B16 O16 B12 122.5(2)
B16 O17 B13 119.8(2)
B17 O18 B11 122.1(2)
B17 O19 B18 118.6(2)
B18 O20 B11 121.3(2)
B13 O21 H21 109.5
B14 O22 H22 109.5
B15 O23 H23 109.5
B16 O24 H24 109.5
B17 O25 H25 109.5
B18 O26 H26 109.5
H41A O41 H41B 109.5
H42A O42 H42B 109.5
H43A O43 H43B 109.5
H44A O44 H44B 109.5
H51A O51 H51B 109.5

loop_
_geom_bond_atom_site_label_1
_geom_bond_atom_site_label_2
_geom_bond_distance
Co1 N6 1.869(19)
Co1 N26 1.937(17)
Co1 N16 1.945(16)
Co1 N22 1.961(2)
Co1 N12 1.966(3)
Co1 N17 1.966(15)
Co1 N2 1.969(3)
Co1 N21 1.977(3)
Co1 N1 1.979(2)
Co1 N11 1.981(3)
Co1 N7 1.993(18)
Co1 N27 2.028(16)
C1 N1 1.494(4)
C1 C2 1.511(5)
C1 H1A 0.9900
C1 H1B 0.9900
C2 N2 1.492(4)
C2 H2A 0.9900
C2 H2B 0.9900
N1 H1C 0.9900
N1 H1D 0.9900
N2 H2C 0.9900
N2 H2D 0.9900
C6 C7 1.480(15)
C6 N6 1.503(14)
C6 H6A 0.9900
C6 H6B 0.9900
C7 N7 1.481(15)
C7 H7A 0.9900
C7 H7B 0.9900
N6 H6C 0.9900
N6 H6D 0.9900
N7 H7C 0.9900
N7 H7D 0.9900
C11 N11 1.494(4)
C11 C12 1.507(5)
C11 H11A 0.9900
C11 H11B 0.9900
C12 N12 1.501(4)
C12 H12A 0.9900
C12 H12B 0.9900
N11 H11C 0.9900
N11 H11D 0.9900
N12 H12C 0.9900
N12 H12D 0.9900
C16 C17 1.490(15)
C16 N16 1.501(14)
C16 H16A 0.9900
C16 H16B 0.9900
C17 N17 1.466(14)
C17 H17A 0.9900
C17 H17B 0.9900
N16 H16C 0.9900
N16 H16D 0.9900
N17 H17C 0.9900
N17 H17D 0.9900
C21 N21 1.499(6)
C21 C22 1.506(6)
C21 H21A 0.9900
C21 H21B 0.9900
C22 N22 1.469(6)
C22 H22A 0.9900
C22 H22B 0.9900
N21 H21C 0.9900
N21 H21D 0.9900
N22 H22C 0.9900
N22 H22D 0.9900
C26 N26 1.491(15)
C26 C27 1.495(16)
C26 H26A 0.9900
C26 H26B 0.9900
C27 N27 1.485(15)
C27 H27A 0.9900
C27 H27B 0.9900
N26 H26C 0.9900
N26 H26D 0.9900
N27 H27C 0.9900
N27 H27D 0.9900
B1 O4 1.459(4)
B1 O1 1.467(4)
B1 O3 1.468(4)
B1 O6 1.491(4)
B2 O1 1.359(4)
B2 O7 1.363(4)
B2 O2 1.374(4)
B3 O3 1.357(4)
B3 O8 1.363(4)
B3 O2 1.388(4)
B4 O4 1.354(4)
B4 O9 1.358(4)
B4 O5 1.376(4)
B5 O6 1.354(4)
B5 O10 1.365(4)
B5 O5 1.391(4)
O7 H7 0.8400
O8 H8 0.8400
O9 H9 0.8400
O10 H10 0.8400
B11 O20 1.439(4)
B11 O12 1.446(3)
B11 O18 1.472(4)
B11 O11 1.554(3)
B12 O13 1.443(3)
B12 O14 1.469(3)
B12 O16 1.472(3)
B12 O11 1.543(3)
B13 O21 1.423(3)
B13 O17 1.453(3)
B13 O15 1.475(3)
B13 O11 1.565(3)
B14 O13 1.354(3)
B14 O12 1.372(3)
B14 O22 1.385(3)
B15 O15 1.366(3)
B15 O23 1.368(3)
B15 O14 1.373(3)
B16 O17 1.368(3)
B16 O24 1.375(3)
B16 O16 1.379(3)
B17 O25 1.357(4)
B17 O18 1.359(4)
B17 O19 1.388(4)
B18 O26 1.344(4)
B18 O20 1.369(4)
B18 O19 1.398(4)
O21 H21 0.8400
O22 H22 0.8400
O23 H23 0.8400
O24 H24 0.8400
O25 H25 0.8400
O26 H26 0.8400
O41 H41A 0.8501
O41 H41B 0.8501
O42 H42A 0.8497
O42 H42B 0.8500
O43 H43A 0.8497
O43 H43B 0.8500
O44 H44A 0.8499
O44 H44B 0.8498
O51 H51A 0.8500
O51 H51B 0.8500

loop_
_geom_hbond_atom_site_label_D
_geom_hbond_atom_site_label_H
_geom_hbond_atom_site_label_A
_geom_hbond_distance_DH
_geom_hbond_distance_HA
_geom_hbond_distance_DA
_geom_hbond_angle_DHA
_geom_hbond_site_symmetry_A
N1 H1C O17 0.99 1.97 2.939(3) 164.9 .
N1 H1D O19 0.99 2.56 3.330(3) 134.3 .
N1 H1D O42 0.99 2.11 2.999(3) 148.2 1_554
N2 H2C O14 0.99 2.16 3.088(3) 156.0 1_655
N2 H2D O10 0.99 2.00 2.945(3) 158.3 2_656
N6 H6D O17 0.99 2.10 2.96(2) 143.8 .
N11 H11C O8 0.99 2.07 3.040(3) 166.9 .
N11 H11D O43 0.99 2.09 3.006(3) 152.3 2_656
N12 H12C O23 0.99 2.15 2.982(3) 141.2 1_655
N12 H12D O9 0.99 1.95 2.882(3) 156.7 2_666
N16 H16D O8 0.99 1.82 2.761(16) 157.8 .
N21 H21C O8 0.99 2.44 3.082(3) 122.1 .
N21 H21C O21 0.99 2.11 2.992(3) 146.9 .
N21 H21D O4 0.99 2.35 3.259(3) 151.5 2_666
N22 H22C O14 0.99 2.04 2.972(3) 156.6 1_655
N22 H22D O42 0.99 1.99 2.956(3) 164.3 1_554
N26 H26C O19 0.99 2.58 3.304(17) 129.6 .
N26 H26D O21 0.99 1.83 2.761(17) 155.0 .
O7 H7 O12 0.84 1.83 2.672(3) 176.3 1_556
O8 H8 O15 0.84 1.85 2.686(3) 174.2 .
O9 H9 O51 0.84 1.85 2.670(4) 165.1 1_455
O10 H10 O41 0.84 1.91 2.733(3) 167.2 1_455
O21 H21 O20 0.84 2.20 3.010(3) 162.7 2_665
O22 H22 O1 0.84 1.97 2.813(3) 177.3 1_554
O23 H23 O3 0.84 2.00 2.830(3) 170.0 .
O24 H24 O18 0.84 1.90 2.738(3) 173.4 2_655
O25 H25 O16 0.84 1.89 2.705(3) 163.9 2_655
O26 H26 O11 0.84 2.02 2.853(3) 173.2 2_665
O41 H41A O25 0.85 2.30 3.095(4) 155.7 1_556
O41 H41B O44 0.85 1.92 2.745(4) 163.9 2_656
O42 H42A O22 0.85 1.93 2.753(3) 162.1 1_656
O42 H42B O19 0.85 2.09 2.805(3) 141.2 1_556
O43 H43A O6 0.85 2.13 2.959(3) 165.0 .
O43 H43B O24 0.85 2.04 2.856(3) 161.4 2_656
O44 H44A O6 0.85 2.34 3.149(3) 159.1 .
O44 H44B O43 0.85 2.10 2.935(3) 167.0 2_656
O51 H51A O7 0.85 1.83 2.656(4) 165.2 .
O51 H51B O41 0.85 2.30 3.124(5) 164.3 .

loop_
_geom_torsion_atom_site_label_1
_geom_torsion_atom_site_label_2
_geom_torsion_atom_site_label_3
_geom_torsion_atom_site_label_4
_geom_torsion
N1 C1 C2 N2 50.1(3)
C2 C1 N1 Co1 -37.6(3)
C1 C2 N2 Co1 -39.6(3)
N6 C6 C7 N7 -50(2)
C7 C6 N6 Co1 37(2)
N26 Co1 N6 C6 80.7(16)
N16 Co1 N6 C6 173.0(15)
N22 Co1 N6 C6 24(2)
N12 Co1 N6 C6 -135.5(14)
N17 Co1 N6 C6 -101.1(16)
N2 Co1 N6 C6 -53.1(15)
N21 Co1 N6 C6 121.3(15)
N1 Co1 N6 C6 41.9(13)
N11 Co1 N6 C6 -160(2)
N7 Co1 N6 C6 -11.8(16)
C6 C7 N7 Co1 39.8(16)
N11 C11 C12 N12 -51.3(3)
C12 C11 N11 Co1 40.1(3)
C11 C12 N12 Co1 39.3(3)
N16 C16 C17 N17 -46(3)
C17 C16 N16 Co1 42(2)
C16 C17 N17 Co1 29(2)
N21 C21 C22 N22 50.8(6)
C22 C21 N21 Co1 -38.0(5)
C21 C22 N22 Co1 -39.8(5)
N26 C26 C27 N27 -44(5)
C27 C26 N26 Co1 45(5)
C26 C27 N27 Co1 23(4)
O7 B2 O1 B1 178.0(3)
O2 B2 O1 B1 -3.8(5)
O4 B1 O1 B2 -119.2(3)
O3 B1 O1 B2 1.6(4)
O6 B1 O1 B2 119.5(3)
O1 B2 O2 B3 1.5(5)
O7 B2 O2 B3 179.8(3)
O3 B3 O2 B2 3.0(4)
O8 B3 O2 B2 -174.5(3)
O8 B3 O3 B1 172.1(3)
O2 B3 O3 B1 -5.2(4)
O4 B1 O3 B3 122.8(3)
O1 B1 O3 B3 2.8(4)
O6 B1 O3 B3 -114.7(3)
O9 B4 O4 B1 -176.0(3)
O5 B4 O4 B1 5.2(4)
O1 B1 O4 B4 -130.7(3)
O3 B1 O4 B4 106.8(3)
O6 B1 O4 B4 -12.8(4)
O4 B4 O5 B5 4.9(4)
O9 B4 O5 B5 -173.9(3)
O6 B5 O5 B4 -6.0(4)
O10 B5 O5 B4 172.5(3)
O10 B5 O6 B1 178.7(3)
O5 B5 O6 B1 -2.9(4)
O4 B1 O6 B5 11.6(4)
O1 B1 O6 B5 130.0(3)
O3 B1 O6 B5 -109.1(3)
O13 B12 O11 B11 -39.5(3)
O14 B12 O11 B11 -159.0(2)
O16 B12 O11 B11 82.3(2)
O13 B12 O11 B13 -178.19(19)
O14 B12 O11 B13 62.3(2)
O16 B12 O11 B13 -56.4(2)
O20 B11 O11 B12 166.6(2)
O12 B11 O11 B12 47.7(3)
O18 B11 O11 B12 -69.7(3)
O20 B11 O11 B13 -59.8(3)
O12 B11 O11 B13 -178.59(19)
O18 B11 O11 B13 63.9(3)
O21 B13 O11 B12 -178.1(2)
O17 B13 O11 B12 61.8(2)
O15 B13 O11 B12 -56.8(2)
O21 B13 O11 B11 45.3(3)
O17 B13 O11 B11 -74.8(3)
O15 B13 O11 B11 166.6(2)
O13 B14 O12 B11 13.8(4)
O22 B14 O12 B11 -168.3(2)
O20 B11 O12 B14 -154.5(2)
O18 B11 O12 B14 82.6(3)
O11 B11 O12 B14 -35.1(3)
O12 B14 O13 B12 -2.3(4)
O22 B14 O13 B12 179.8(2)
O14 B12 O13 B14 135.1(2)
O16 B12 O13 B14 -103.6(3)
O11 B12 O13 B14 15.7(3)
O15 B15 O14 B12 14.6(4)
O23 B15 O14 B12 -166.8(2)
O13 B12 O14 B15 -161.3(2)
O16 B12 O14 B15 76.6(3)
O11 B12 O14 B15 -40.3(3)
O23 B15 O15 B13 169.8(2)
O14 B15 O15 B13 -11.7(4)
O21 B13 O15 B15 155.0(2)
O17 B13 O15 B15 -83.5(3)
O11 B13 O15 B15 33.1(3)
O17 B16 O16 B12 0.7(4)
O24 B16 O16 B12 180.0(2)
O13 B12 O16 B16 148.3(2)
O14 B12 O16 B16 -91.1(3)
O11 B12 O16 B16 26.6(3)
O24 B16 O17 B13 -175.0(2)
O16 B16 O17 B13 4.2(4)
O21 B13 O17 B16 -157.4(2)
O15 B13 O17 B16 79.7(3)
O11 B13 O17 B16 -35.2(3)
O25 B17 O18 B11 -179.6(3)
O19 B17 O18 B11 0.7(4)
O20 B11 O18 B17 16.0(4)
O12 B11 O18 B17 137.1(2)
O11 B11 O18 B17 -106.5(3)
O25 B17 O19 B18 168.9(3)
O18 B17 O19 B18 -11.4(4)
O26 B18 O19 B17 -173.6(3)
O20 B18 O19 B17 4.0(4)
O26 B18 O20 B11 -168.0(3)
O19 B18 O20 B11 14.5(4)
O12 B11 O20 B18 -144.1(2)
O18 B11 O20 B18 -23.4(3)
O11 B11 O20 B18 98.5(3)
